data_7250631
loop_
_publ_author_name
'Abishek, K. G.'
'Kenguva, Gowtham'
'Giri, Lopamudra'
'Venkat Shivaji Ramarao, E. V.'
'Dhilli Rao, Gorja'
'Dandela, Rambabu'

_publ_section_title
;
 A current insight into the drug--drug molecular adducts of an anti-cancer
 drug vandetanib with various NSAIDs
;
_journal_issue 19
_journal_name_full CrystEngComm
_journal_page_first 2998
_journal_page_last 3005
_journal_paper_doi 10.1039/D5CE00070J
_journal_volume 27
_journal_year 2025
_chemical_formula_moiety 'C22 H25 Br F N4 O2, C15 H14 N O2'
_chemical_formula_sum 'C37 H39 Br F N5 O4'
_chemical_formula_weight 716.64
_chemical_name_common 'Vandetanib Mefenamic acid'
_chemical_name_systematic
'4-(((4-((4-bromo-2-fluorophenyl)amino)-6-methoxyquinazolin-7-yl)oxy)methyl)-1-methylpiperidin-1-ium 2-((2,3-dimethylphenyl)amino)benzoate'
_space_group_crystal_system triclinic
_space_group_IT_number 2
_space_group_name_Hall '-P 1'
_space_group_name_H-M_alt 'P -1'
_atom_sites_solution_hydrogens geom
_atom_sites_solution_primary dual
_audit_creation_date 2023-12-28
_audit_creation_method
;
Olex2 1.5
(compiled 2023.08.24 svn.re1ec1418 for OlexSys, GUI svn.r6817)
;
_audit_update_record
;
2024-05-27 deposited with the CCDC.	2025-04-16 downloaded from the CCDC.
;
_cell_angle_alpha 110.597(2)
_cell_angle_beta 90.033(2)
_cell_angle_gamma 118.704(2)
_cell_formula_units_Z 2
_cell_length_a 12.7596(10)
_cell_length_b 12.7738(10)
_cell_length_c 13.1770(11)
_cell_measurement_reflns_used 7373
_cell_measurement_temperature 298.15
_cell_measurement_theta_max 26.25
_cell_measurement_theta_min 3.19
_cell_volume 1725.4(2)
_computing_cell_refinement 'SAINT V8.40B (?, 2016)'
_computing_data_collection 'Bruker APEX4'
_computing_data_reduction 'Bruker SAINT'
_computing_molecular_graphics 'Olex2 1.5 (Dolomanov et al., 2009)'
_computing_publication_material 'Olex2 1.5 (Dolomanov et al., 2009)'
_computing_structure_refinement 'SHELXL 2018/3 (Sheldrick, 2015)'
_computing_structure_solution 'SHELXT 2018/2 (Sheldrick, 2018)'
_diffrn_ambient_temperature 298.15
_diffrn_detector_area_resol_mean 8
_diffrn_measured_fraction_theta_full 0.994
_diffrn_measured_fraction_theta_max 0.992
_diffrn_measurement_device_type 'Bruker D8 quest photon detector'
_diffrn_measurement_method 'Omega and Phi scans'
_diffrn_radiation_monochromator graphite
_diffrn_radiation_type MoK\a
_diffrn_radiation_wavelength 0.71073
_diffrn_reflns_av_R_equivalents 0.0721
_diffrn_reflns_av_unetI/netI 0.0653
_diffrn_reflns_Laue_measured_fraction_full 0.994
_diffrn_reflns_Laue_measured_fraction_max 0.992
_diffrn_reflns_limit_h_max 16
_diffrn_reflns_limit_h_min -16
_diffrn_reflns_limit_k_max 16
_diffrn_reflns_limit_k_min -16
_diffrn_reflns_limit_l_max 17
_diffrn_reflns_limit_l_min -17
_diffrn_reflns_number 33222
_diffrn_reflns_point_group_measured_fraction_full 0.994
_diffrn_reflns_point_group_measured_fraction_max 0.992
_diffrn_reflns_theta_full 25.242
_diffrn_reflns_theta_max 27.548
_diffrn_reflns_theta_min 2.238
_diffrn_source microfocus
_diffrn_source_current 1.4
_diffrn_source_power 0.07
_diffrn_source_voltage 50.0
_diffrn_standards_number 0
_exptl_absorpt_coefficient_mu 1.244
_exptl_absorpt_correction_T_max 0.7456
_exptl_absorpt_correction_T_min 0.6408
_exptl_absorpt_correction_type none
_exptl_absorpt_process_details
;
SADABS-2016/2 (Bruker,2016/2) was used for absorption correction.
wR2(int) was 0.1034 before and 0.0663 after correction.
The Ratio of minimum to maximum transmission is 0.8594.
The \l/2 correction factor is Not present.
;
_exptl_crystal_colour colorless
_exptl_crystal_density_diffrn 1.379
_exptl_crystal_description block
_exptl_crystal_F_000 744
_exptl_crystal_size_max 0.24
_exptl_crystal_size_mid 0.22
_exptl_crystal_size_min 0.20
_refine_diff_density_max 0.770
_refine_diff_density_min -0.629
_refine_diff_density_rms 0.058
_refine_ls_extinction_method none
_refine_ls_goodness_of_fit_ref 1.009
_refine_ls_hydrogen_treatment constr
_refine_ls_matrix_type full
_refine_ls_number_parameters 437
_refine_ls_number_reflns 7912
_refine_ls_number_restraints 0
_refine_ls_restrained_S_all 1.009
_refine_ls_R_factor_all 0.1093
_refine_ls_R_factor_gt 0.0643
_refine_ls_shift/su_max 0.000
_refine_ls_shift/su_mean 0.000
_refine_ls_structure_factor_coef Fsqd
_refine_ls_weighting_details 'w=1/[\s^2^(Fo^2^)+(0.0542P)^2^+2.0660P] where P=(Fo^2^+2Fc^2^)/3'
_refine_ls_weighting_scheme calc
_refine_ls_wR_factor_gt 0.1377
_refine_ls_wR_factor_ref 0.1606
_reflns_Friedel_coverage 0.000
_reflns_number_gt 5068
_reflns_number_total 7912
_reflns_threshold_expression 'I > 2\s(I)'
_cod_data_source_file d5ce00070j2.cif
_cod_data_source_block vndb_mfa
_cod_database_code 7250631
_shelx_shelxl_version_number 2018/3
_shelx_space_group_comment
;
The symmetry employed for this shelxl refinement is uniquely defined
by the following loop, which should always be used as a source of
symmetry information in preference to the above space-group names.
They are only intended as comments.
;
_olex2_refinement_description
;
1. Fixed Uiso
 At 1.2 times of:
  All C(H) groups, All C(H,H) groups, All N(H) groups
 At 1.5 times of:
  All C(H,H,H) groups
2.a Ternary CH refined with riding coordinates:
 N1(H1), C4(H4A)
2.b Secondary CH2 refined with riding coordinates:
 C2(H2A,H2B), C3(H3A,H3B), C5(H5A,H5B), C6(H6A,H6B), C7(H7A,H7B)
2.c Aromatic/amide H refined with riding coordinates:
 N4(H4), C9(H9), C12(H12), C15(H15), C19(H19), C21(H21), C22(H22), N5(H5),
 C25(H25), C26(H26), C27(H27), C32(H32), C33(H33), C34(H34), C35(H35)
2.d Idealised Me refined as rotating group:
 C1(H1A,H1B,H1C), C14(H14A,H14B,H14C), C23(H23A,H23B,H23C), C30(H30A,H30B,H30C)
;
_olex2_submission_special_instructions 'No special instructions were received'

loop_
_space_group_symop_operation_xyz
'x, y, z'
'-x, -y, -z'

loop_
_atom_site_label
_atom_site_type_symbol
_atom_site_fract_x
_atom_site_fract_y
_atom_site_fract_z
_atom_site_U_iso_or_equiv
_atom_site_adp_type
_atom_site_occupancy
_atom_site_site_symmetry_order
_atom_site_calc_flag
_atom_site_refinement_flags_posn
_atom_site_refinement_flags_adp
_atom_site_refinement_flags_occupancy
_atom_site_disorder_assembly
_atom_site_disorder_group
Br Br -0.25821(4) -0.61589(6) 0.97990(5) 0.0838(2) Uani 1 1 d . . . . .
F F 0.0700(2) -0.4968(2) 0.7460(2) 0.0667(6) Uani 1 1 d . . . . .
O1 O 0.4541(2) 0.1139(2) 0.56425(19) 0.0503(6) Uani 1 1 d . . . . .
O2 O 0.2309(2) -0.0481(3) 0.4764(2) 0.0560(7) Uani 1 1 d . . . . .
N1 N 0.7013(2) 0.4918(2) 0.4533(2) 0.0372(6) Uani 1 1 d . . . . .
H1 H 0.708560 0.560419 0.522048 0.045 Uiso 1 1 calc R U . . .
N2 N 0.4296(2) -0.0410(3) 0.8531(2) 0.0432(7) Uani 1 1 d . . . . .
N3 N 0.2356(2) -0.2111(3) 0.8580(2) 0.0409(6) Uani 1 1 d . . . . .
N4 N 0.0573(2) -0.2896(3) 0.7382(2) 0.0393(6) Uani 1 1 d . . . . .
H4 H 0.022231 -0.293955 0.679852 0.047 Uiso 1 1 calc R U . . .
C1 C 0.7370(4) 0.5483(4) 0.3696(3) 0.0594(10) Uani 1 1 d . . . . .
H1A H 0.820163 0.619364 0.394812 0.089 Uiso 1 1 calc R U . . .
H1B H 0.684654 0.579581 0.358897 0.089 Uiso 1 1 calc R U . . .
H1C H 0.729469 0.482730 0.300763 0.089 Uiso 1 1 calc R U . . .
C2 C 0.7851(3) 0.4491(3) 0.4775(3) 0.0399(7) Uani 1 1 d . . . . .
H2A H 0.867814 0.523313 0.505140 0.048 Uiso 1 1 calc R U . . .
H2B H 0.783964 0.385234 0.409637 0.048 Uiso 1 1 calc R U . . .
C3 C 0.7479(3) 0.3903(3) 0.5622(3) 0.0396(7) Uani 1 1 d . . . . .
H3A H 0.757381 0.456911 0.632400 0.048 Uiso 1 1 calc R U . . .
H3B H 0.801241 0.359318 0.573209 0.048 Uiso 1 1 calc R U . . .
C4 C 0.6160(3) 0.2777(3) 0.5257(3) 0.0357(7) Uani 1 1 d . . . . .
H4A H 0.608878 0.211542 0.455109 0.043 Uiso 1 1 calc R U . . .
C5 C 0.5342(3) 0.3272(3) 0.5050(3) 0.0395(7) Uani 1 1 d . . . . .
H5A H 0.449891 0.256075 0.479966 0.047 Uiso 1 1 calc R U . . .
H5B H 0.540207 0.393775 0.573499 0.047 Uiso 1 1 calc R U . . .
C6 C 0.5715(3) 0.3833(3) 0.4184(3) 0.0414(7) Uani 1 1 d . . . . .
H6A H 0.560861 0.315286 0.348785 0.050 Uiso 1 1 calc R U . . .
H6B H 0.519247 0.415314 0.406818 0.050 Uiso 1 1 calc R U . . .
C7 C 0.5787(3) 0.2150(3) 0.6077(3) 0.0444(8) Uani 1 1 d . . . . .
H7A H 0.628855 0.179240 0.615355 0.053 Uiso 1 1 calc R U . . .
H7B H 0.587539 0.278279 0.679790 0.053 Uiso 1 1 calc R U . . .
C8 C 0.3950(3) 0.0377(3) 0.6195(3) 0.0371(7) Uani 1 1 d . . . . .
C9 C 0.4467(3) 0.0417(3) 0.7125(3) 0.0375(7) Uani 1 1 d . . . . .
H9 H 0.529187 0.100876 0.743722 0.045 Uiso 1 1 calc R U . . .
C10 C 0.3743(3) -0.0444(3) 0.7613(2) 0.0335(6) Uani 1 1 d . . . . .
C11 C 0.2492(3) -0.1316(3) 0.7146(2) 0.0301(6) Uani 1 1 d . . . . .
C12 C 0.1979(3) -0.1360(3) 0.6166(2) 0.0322(6) Uani 1 1 d . . . . .
H12 H 0.115769 -0.195443 0.584065 0.039 Uiso 1 1 calc R U . . .
C13 C 0.2690(3) -0.0532(3) 0.5705(2) 0.0374(7) Uani 1 1 d . . . . .
C14 C 0.1058(4) -0.1334(5) 0.4243(4) 0.0741(13) Uani 1 1 d . . . . .
H14A H 0.091204 -0.122657 0.358140 0.111 Uiso 1 1 calc R U . . .
H14B H 0.056698 -0.113503 0.473864 0.111 Uiso 1 1 calc R U . . .
H14C H 0.084855 -0.221853 0.405436 0.111 Uiso 1 1 calc R U . . .
C15 C 0.3570(3) -0.1258(4) 0.8924(3) 0.0465(8) Uani 1 1 d . . . . .
H15 H 0.394423 -0.127169 0.952153 0.056 Uiso 1 1 calc R U . . .
C16 C 0.1816(3) -0.2112(3) 0.7719(2) 0.0327(6) Uani 1 1 d . . . . .
C17 C -0.0151(3) -0.3634(3) 0.7961(2) 0.0349(7) Uani 1 1 d . . . . .
C18 C -0.0073(3) -0.4659(3) 0.8006(3) 0.0419(8) Uani 1 1 d . . . . .
C19 C -0.0779(3) -0.5411(4) 0.8543(3) 0.0505(9) Uani 1 1 d . . . . .
H19 H -0.068906 -0.608143 0.857116 0.061 Uiso 1 1 calc R U . . .
C20 C -0.1622(3) -0.5150(3) 0.9038(3) 0.0447(8) Uani 1 1 d . . . . .
C21 C -0.1762(3) -0.4159(3) 0.8988(3) 0.0443(8) Uani 1 1 d . . . . .
H21 H -0.235211 -0.400525 0.930444 0.053 Uiso 1 1 calc R U . . .
C22 C -0.1016(3) -0.3400(3) 0.8464(3) 0.0413(7) Uani 1 1 d . . . . .
H22 H -0.109544 -0.271875 0.844864 0.050 Uiso 1 1 calc R U . . .
O3 O -0.0892(2) -0.2290(2) 0.6232(2) 0.0463(6) Uani 1 1 d . . . . .
O4 O -0.2870(2) -0.3156(2) 0.6193(2) 0.0540(6) Uani 1 1 d . . . . .
N5 N 0.0608(3) 0.0249(3) 0.7491(3) 0.0627(9) Uani 1 1 d . . . . .
H5 H 0.052044 -0.042245 0.694466 0.075 Uiso 1 1 calc R U . . .
C23 C 0.4173(5) 0.2745(6) 1.0610(4) 0.1002(18) Uani 1 1 d . . . . .
H23A H 0.370292 0.288609 1.115483 0.150 Uiso 1 1 calc R U . . .
H23B H 0.498488 0.349173 1.083981 0.150 Uiso 1 1 calc R U . . .
H23C H 0.421121 0.198887 1.053467 0.150 Uiso 1 1 calc R U . . .
C24 C 0.3590(4) 0.2541(4) 0.9534(3) 0.0578(10) Uani 1 1 d . . . . .
C25 C 0.4165(4) 0.3280(4) 0.8951(4) 0.0716(12) Uani 1 1 d . . . . .
H25 H 0.496498 0.396083 0.927107 0.086 Uiso 1 1 calc R U . . .
C26 C 0.3690(5) 0.3120(5) 0.7962(4) 0.0787(13) Uani 1 1 d . . . . .
H26 H 0.415015 0.366189 0.761484 0.094 Uiso 1 1 calc R U . . .
C27 C 0.2455(4) 0.2091(4) 0.7457(4) 0.0699(12) Uani 1 1 d . . . . .
H27 H 0.208044 0.194166 0.677442 0.084 Uiso 1 1 calc R U . . .
C28 C 0.1849(3) 0.1334(4) 0.8023(3) 0.0526(9) Uani 1 1 d . . . . .
C29 C 0.2338(4) 0.1489(4) 0.9026(3) 0.0558(9) Uani 1 1 d . . . . .
C30 C 0.1677(4) 0.0637(4) 0.9588(3) 0.0683(11) Uani 1 1 d . . . . .
H30A H 0.217202 0.034076 0.979907 0.103 Uiso 1 1 calc R U . . .
H30B H 0.093052 -0.010009 0.909680 0.103 Uiso 1 1 calc R U . . .
H30C H 0.149477 0.110842 1.023683 0.103 Uiso 1 1 calc R U . . .
C31 C -0.0434(3) 0.0218(3) 0.7798(3) 0.0423(8) Uani 1 1 d . . . . .
C32 C -0.0361(3) 0.1352(3) 0.8577(3) 0.0495(9) Uani 1 1 d . . . . .
H32 H 0.040125 0.209901 0.891985 0.059 Uiso 1 1 calc R U . . .
C33 C -0.1391(3) 0.1375(4) 0.8840(3) 0.0482(9) Uani 1 1 d . . . . .
H33 H -0.131585 0.212997 0.937082 0.058 Uiso 1 1 calc R U . . .
C34 C -0.2534(3) 0.0298(4) 0.8332(3) 0.0504(9) Uani 1 1 d . . . . .
H34 H -0.323131 0.033043 0.848793 0.061 Uiso 1 1 calc R U . . .
C35 C -0.2623(3) -0.0826(3) 0.7589(3) 0.0443(8) Uani 1 1 d . . . . .
H35 H -0.339506 -0.155847 0.725293 0.053 Uiso 1 1 calc R U . . .
C36 C -0.1602(3) -0.0916(3) 0.7315(2) 0.0344(7) Uani 1 1 d . . . . .
C37 C -0.1788(3) -0.2196(3) 0.6531(3) 0.0367(7) Uani 1 1 d . . . . .

loop_
_atom_site_aniso_label
_atom_site_aniso_U_11
_atom_site_aniso_U_22
_atom_site_aniso_U_33
_atom_site_aniso_U_23
_atom_site_aniso_U_13
_atom_site_aniso_U_12
Br 0.0704(3) 0.1123(4) 0.1191(4) 0.0901(4) 0.0578(3) 0.0532(3)
F 0.0657(14) 0.0730(15) 0.0907(16) 0.0464(13) 0.0454(13) 0.0472(13)
O1 0.0383(13) 0.0460(13) 0.0509(14) 0.0309(12) -0.0016(11) 0.0026(11)
O2 0.0449(14) 0.0652(16) 0.0505(14) 0.0390(13) -0.0045(11) 0.0122(12)
N1 0.0333(14) 0.0303(13) 0.0462(15) 0.0162(12) 0.0107(11) 0.0145(12)
N2 0.0316(14) 0.0523(17) 0.0387(15) 0.0231(13) -0.0019(11) 0.0132(13)
N3 0.0340(14) 0.0484(16) 0.0380(14) 0.0235(13) 0.0033(11) 0.0155(13)
N4 0.0288(14) 0.0453(15) 0.0386(14) 0.0221(12) 0.0026(11) 0.0117(12)
C1 0.052(2) 0.067(3) 0.074(3) 0.048(2) 0.024(2) 0.028(2)
C2 0.0272(16) 0.0323(16) 0.0535(19) 0.0147(15) 0.0095(14) 0.0120(14)
C3 0.0303(16) 0.0346(17) 0.0465(18) 0.0142(14) 0.0019(13) 0.0126(14)
C4 0.0329(16) 0.0280(15) 0.0386(16) 0.0123(13) 0.0046(13) 0.0110(13)
C5 0.0263(15) 0.0389(17) 0.0486(18) 0.0198(15) 0.0072(13) 0.0118(14)
C6 0.0283(16) 0.0395(18) 0.0511(19) 0.0200(15) 0.0029(14) 0.0125(14)
C7 0.0355(18) 0.0396(18) 0.0478(19) 0.0201(15) 0.0025(14) 0.0101(15)
C8 0.0336(16) 0.0338(16) 0.0404(17) 0.0181(14) 0.0062(13) 0.0127(14)
C9 0.0275(16) 0.0349(16) 0.0406(17) 0.0157(14) 0.0009(13) 0.0089(13)
C10 0.0288(15) 0.0338(16) 0.0334(15) 0.0124(13) 0.0021(12) 0.0137(13)
C11 0.0318(15) 0.0310(15) 0.0275(14) 0.0103(12) 0.0052(12) 0.0172(13)
C12 0.0288(15) 0.0334(16) 0.0317(15) 0.0123(13) 0.0019(12) 0.0147(13)
C13 0.0369(17) 0.0374(17) 0.0347(16) 0.0155(14) 0.0008(13) 0.0160(14)
C14 0.054(2) 0.086(3) 0.064(3) 0.046(2) -0.017(2) 0.011(2)
C15 0.0352(18) 0.060(2) 0.0413(18) 0.0270(17) 0.0000(14) 0.0182(17)
C16 0.0297(15) 0.0342(16) 0.0310(15) 0.0114(13) 0.0038(12) 0.0152(13)
C17 0.0260(15) 0.0338(16) 0.0325(16) 0.0108(13) -0.0002(12) 0.0081(13)
C18 0.0354(17) 0.049(2) 0.0482(19) 0.0215(16) 0.0169(15) 0.0253(16)
C19 0.047(2) 0.052(2) 0.068(2) 0.0366(19) 0.0208(18) 0.0276(18)
C20 0.0328(17) 0.052(2) 0.051(2) 0.0288(17) 0.0155(15) 0.0182(16)
C21 0.0353(18) 0.049(2) 0.0449(19) 0.0152(16) 0.0116(14) 0.0214(16)
C22 0.0371(18) 0.0394(18) 0.0443(18) 0.0154(15) 0.0070(14) 0.0184(15)
O3 0.0306(12) 0.0361(12) 0.0598(15) 0.0062(11) 0.0014(10) 0.0170(10)
O4 0.0301(12) 0.0344(13) 0.0764(17) 0.0072(12) 0.0065(11) 0.0118(11)
N5 0.0333(16) 0.0471(18) 0.070(2) -0.0084(16) -0.0011(14) 0.0154(14)
C23 0.075(4) 0.117(4) 0.087(4) 0.025(3) -0.010(3) 0.045(3)
C24 0.052(2) 0.055(2) 0.060(2) 0.0126(19) 0.0057(19) 0.029(2)
C25 0.060(3) 0.055(3) 0.091(3) 0.019(2) 0.009(2) 0.031(2)
C26 0.071(3) 0.072(3) 0.097(4) 0.046(3) 0.015(3) 0.031(3)
C27 0.064(3) 0.049(2) 0.085(3) 0.030(2) 0.016(2) 0.019(2)
C28 0.049(2) 0.048(2) 0.056(2) 0.0089(18) 0.0056(17) 0.0302(18)
C29 0.057(2) 0.052(2) 0.065(2) 0.0201(19) 0.017(2) 0.034(2)
C30 0.081(3) 0.071(3) 0.058(2) 0.025(2) 0.009(2) 0.043(3)
C31 0.0406(18) 0.0396(18) 0.0401(18) 0.0075(14) -0.0009(14) 0.0217(16)
C32 0.048(2) 0.0391(19) 0.0438(19) -0.0001(15) -0.0036(16) 0.0211(17)
C33 0.061(2) 0.049(2) 0.0407(18) 0.0099(16) 0.0081(17) 0.0377(19)
C34 0.049(2) 0.061(2) 0.048(2) 0.0162(18) 0.0117(17) 0.037(2)
C35 0.0320(17) 0.048(2) 0.0471(19) 0.0149(16) 0.0036(14) 0.0197(16)
C36 0.0343(16) 0.0352(16) 0.0326(15) 0.0113(13) 0.0004(12) 0.0186(14)
C37 0.0307(17) 0.0324(16) 0.0409(17) 0.0121(13) -0.0016(13) 0.0136(14)

loop_
_atom_type_symbol
_atom_type_description
_atom_type_scat_dispersion_real
_atom_type_scat_dispersion_imag
_atom_type_scat_source
C C 0.0033 0.0016 'International Tables Vol C Tables 4.2.6.8 and 6.1.1.4'
H H 0.0000 0.0000 'International Tables Vol C Tables 4.2.6.8 and 6.1.1.4'
Br Br -0.2901 2.4595 'International Tables Vol C Tables 4.2.6.8 and 6.1.1.4'
F F 0.0171 0.0103 'International Tables Vol C Tables 4.2.6.8 and 6.1.1.4'
N N 0.0061 0.0033 'International Tables Vol C Tables 4.2.6.8 and 6.1.1.4'
O O 0.0106 0.0060 'International Tables Vol C Tables 4.2.6.8 and 6.1.1.4'

loop_
_geom_angle_atom_site_label_1
_geom_angle_atom_site_label_2
_geom_angle_atom_site_label_3
_geom_angle
_geom_angle_site_symmetry_1
_geom_angle_site_symmetry_3
_geom_angle_publ_flag
C8 O1 C7 119.9(2) . . ?
C13 O2 C14 117.5(3) . . ?
C1 N1 H1 107.6 . . ?
C1 N1 C2 111.3(3) . . ?
C1 N1 C6 111.1(3) . . ?
C2 N1 H1 107.6 . . ?
C6 N1 H1 107.6 . . ?
C6 N1 C2 111.5(2) . . ?
C15 N2 C10 115.0(3) . . ?
C16 N3 C15 116.0(3) . . ?
C16 N4 H4 118.9 . . ?
C16 N4 C17 122.2(2) . . ?
C17 N4 H4 118.9 . . ?
N1 C1 H1A 109.5 . . ?
N1 C1 H1B 109.5 . . ?
N1 C1 H1C 109.5 . . ?
H1A C1 H1B 109.5 . . ?
H1A C1 H1C 109.5 . . ?
H1B C1 H1C 109.5 . . ?
N1 C2 H2A 109.4 . . ?
N1 C2 H2B 109.4 . . ?
N1 C2 C3 111.2(2) . . ?
H2A C2 H2B 108.0 . . ?
C3 C2 H2A 109.4 . . ?
C3 C2 H2B 109.4 . . ?
C2 C3 H3A 109.3 . . ?
C2 C3 H3B 109.3 . . ?
C2 C3 C4 111.6(3) . . ?
H3A C3 H3B 108.0 . . ?
C4 C3 H3A 109.3 . . ?
C4 C3 H3B 109.3 . . ?
C3 C4 H4A 107.8 . . ?
C3 C4 C5 108.5(2) . . ?
C5 C4 H4A 107.8 . . ?
C7 C4 C3 112.2(3) . . ?
C7 C4 H4A 107.8 . . ?
C7 C4 C5 112.4(3) . . ?
C4 C5 H5A 109.6 . . ?
C4 C5 H5B 109.6 . . ?
H5A C5 H5B 108.1 . . ?
C6 C5 C4 110.4(3) . . ?
C6 C5 H5A 109.6 . . ?
C6 C5 H5B 109.6 . . ?
N1 C6 C5 111.1(3) . . ?
N1 C6 H6A 109.4 . . ?
N1 C6 H6B 109.4 . . ?
C5 C6 H6A 109.4 . . ?
C5 C6 H6B 109.4 . . ?
H6A C6 H6B 108.0 . . ?
O1 C7 C4 106.1(2) . . ?
O1 C7 H7A 110.5 . . ?
O1 C7 H7B 110.5 . . ?
C4 C7 H7A 110.5 . . ?
C4 C7 H7B 110.5 . . ?
H7A C7 H7B 108.7 . . ?
O1 C8 C9 125.7(3) . . ?
O1 C8 C13 113.7(3) . . ?
C9 C8 C13 120.6(3) . . ?
C8 C9 H9 120.1 . . ?
C8 C9 C10 119.7(3) . . ?
C10 C9 H9 120.1 . . ?
N2 C10 C9 118.5(3) . . ?
N2 C10 C11 121.9(3) . . ?
C11 C10 C9 119.6(3) . . ?
C10 C11 C12 119.7(3) . . ?
C10 C11 C16 116.0(2) . . ?
C12 C11 C16 124.3(3) . . ?
C11 C12 H12 120.1 . . ?
C13 C12 C11 119.8(3) . . ?
C13 C12 H12 120.1 . . ?
O2 C13 C8 114.0(3) . . ?
C12 C13 O2 125.5(3) . . ?
C12 C13 C8 120.5(3) . . ?
O2 C14 H14A 109.5 . . ?
O2 C14 H14B 109.5 . . ?
O2 C14 H14C 109.5 . . ?
H14A C14 H14B 109.5 . . ?
H14A C14 H14C 109.5 . . ?
H14B C14 H14C 109.5 . . ?
N2 C15 N3 128.9(3) . . ?
N2 C15 H15 115.6 . . ?
N3 C15 H15 115.6 . . ?
N3 C16 N4 118.4(3) . . ?
N3 C16 C11 121.9(3) . . ?
N4 C16 C11 119.7(3) . . ?
C18 C17 N4 121.7(3) . . ?
C18 C17 C22 117.0(3) . . ?
C22 C17 N4 121.3(3) . . ?
F C18 C17 118.4(3) . . ?
F C18 C19 118.4(3) . . ?
C19 C18 C17 123.1(3) . . ?
C18 C19 H19 120.8 . . ?
C18 C19 C20 118.4(3) . . ?
C20 C19 H19 120.8 . . ?
C19 C20 Br 118.9(3) . . ?
C19 C20 C21 120.7(3) . . ?
C21 C20 Br 120.4(2) . . ?
C20 C21 H21 120.3 . . ?
C22 C21 C20 119.4(3) . . ?
C22 C21 H21 120.3 . . ?
C17 C22 H22 119.4 . . ?
C21 C22 C17 121.3(3) . . ?
C21 C22 H22 119.4 . . ?
C28 N5 H5 117.5 . . ?
C31 N5 H5 117.5 . . ?
C31 N5 C28 124.9(3) . . ?
H23A C23 H23B 109.5 . . ?
H23A C23 H23C 109.5 . . ?
H23B C23 H23C 109.5 . . ?
C24 C23 H23A 109.5 . . ?
C24 C23 H23B 109.5 . . ?
C24 C23 H23C 109.5 . . ?
C25 C24 C23 124.0(4) . . ?
C25 C24 C29 116.0(4) . . ?
C29 C24 C23 120.1(4) . . ?
C24 C25 H25 116.8 . . ?
C26 C25 C24 126.5(5) . . ?
C26 C25 H25 116.8 . . ?
C25 C26 H26 121.0 . . ?
C25 C26 C27 118.0(5) . . ?
C27 C26 H26 121.0 . . ?
C26 C27 H27 121.5 . . ?
C28 C27 C26 117.0(4) . . ?
C28 C27 H27 121.5 . . ?
C27 C28 N5 117.3(4) . . ?
C29 C28 N5 117.7(4) . . ?
C29 C28 C27 124.9(4) . . ?
C24 C29 C30 119.0(4) . . ?
C28 C29 C24 117.6(4) . . ?
C28 C29 C30 123.4(4) . . ?
C29 C30 H30A 109.5 . . ?
C29 C30 H30B 109.5 . . ?
C29 C30 H30C 109.5 . . ?
H30A C30 H30B 109.5 . . ?
H30A C30 H30C 109.5 . . ?
H30B C30 H30C 109.5 . . ?
N5 C31 C32 120.0(3) . . ?
N5 C31 C36 121.8(3) . . ?
C32 C31 C36 118.2(3) . . ?
C31 C32 H32 119.4 . . ?
C33 C32 C31 121.3(3) . . ?
C33 C32 H32 119.4 . . ?
C32 C33 H33 119.5 . . ?
C32 C33 C34 121.0(3) . . ?
C34 C33 H33 119.5 . . ?
C33 C34 H34 120.7 . . ?
C35 C34 C33 118.5(3) . . ?
C35 C34 H34 120.7 . . ?
C34 C35 H35 118.6 . . ?
C34 C35 C36 122.8(3) . . ?
C36 C35 H35 118.6 . . ?
C31 C36 C37 122.9(3) . . ?
C35 C36 C31 118.1(3) . . ?
C35 C36 C37 119.0(3) . . ?
O3 C37 O4 122.4(3) . . ?
O3 C37 C36 120.3(3) . . ?
O4 C37 C36 117.3(3) . . ?

loop_
_geom_bond_atom_site_label_1
_geom_bond_atom_site_label_2
_geom_bond_distance
_geom_bond_site_symmetry_2
_geom_bond_publ_flag
Br C20 1.887(3) . ?
F C18 1.350(4) . ?
O1 C7 1.425(4) . ?
O1 C8 1.356(4) . ?
O2 C13 1.365(4) . ?
O2 C14 1.417(4) . ?
N1 H1 0.9800 . ?
N1 C1 1.480(4) . ?
N1 C2 1.491(4) . ?
N1 C6 1.491(4) . ?
N2 C10 1.377(4) . ?
N2 C15 1.316(4) . ?
N3 C15 1.350(4) . ?
N3 C16 1.326(4) . ?
N4 H4 0.8600 . ?
N4 C16 1.370(4) . ?
N4 C17 1.413(4) . ?
C1 H1A 0.9600 . ?
C1 H1B 0.9600 . ?
C1 H1C 0.9600 . ?
C2 H2A 0.9700 . ?
C2 H2B 0.9700 . ?
C2 C3 1.511(5) . ?
C3 H3A 0.9700 . ?
C3 H3B 0.9700 . ?
C3 C4 1.523(4) . ?
C4 H4A 0.9800 . ?
C4 C5 1.523(4) . ?
C4 C7 1.511(4) . ?
C5 H5A 0.9700 . ?
C5 H5B 0.9700 . ?
C5 C6 1.513(4) . ?
C6 H6A 0.9700 . ?
C6 H6B 0.9700 . ?
C7 H7A 0.9700 . ?
C7 H7B 0.9700 . ?
C8 C9 1.365(4) . ?
C8 C13 1.424(4) . ?
C9 H9 0.9300 . ?
C9 C10 1.413(4) . ?
C10 C11 1.406(4) . ?
C11 C12 1.419(4) . ?
C11 C16 1.430(4) . ?
C12 H12 0.9300 . ?
C12 C13 1.357(4) . ?
C14 H14A 0.9600 . ?
C14 H14B 0.9600 . ?
C14 H14C 0.9600 . ?
C15 H15 0.9300 . ?
C17 C18 1.381(4) . ?
C17 C22 1.388(4) . ?
C18 C19 1.372(5) . ?
C19 H19 0.9300 . ?
C19 C20 1.373(5) . ?
C20 C21 1.383(5) . ?
C21 H21 0.9300 . ?
C21 C22 1.381(5) . ?
C22 H22 0.9300 . ?
O3 C37 1.256(4) . ?
O4 C37 1.264(4) . ?
N5 H5 0.8600 . ?
N5 C28 1.459(5) . ?
N5 C31 1.376(4) . ?
C23 H23A 0.9600 . ?
C23 H23B 0.9600 . ?
C23 H23C 0.9600 . ?
C23 C24 1.478(6) . ?
C24 C25 1.366(6) . ?
C24 C29 1.452(6) . ?
C25 H25 0.9300 . ?
C25 C26 1.342(7) . ?
C26 H26 0.9300 . ?
C26 C27 1.431(6) . ?
C27 H27 0.9300 . ?
C27 C28 1.371(6) . ?
C28 C29 1.367(5) . ?
C29 C30 1.460(6) . ?
C30 H30A 0.9600 . ?
C30 H30B 0.9600 . ?
C30 H30C 0.9600 . ?
C31 C32 1.409(5) . ?
C31 C36 1.414(4) . ?
C32 H32 0.9300 . ?
C32 C33 1.371(5) . ?
C33 H33 0.9300 . ?
C33 C34 1.375(5) . ?
C34 H34 0.9300 . ?
C34 C35 1.374(5) . ?
C35 H35 0.9300 . ?
C35 C36 1.398(4) . ?
C36 C37 1.496(4) . ?

loop_
_geom_torsion_atom_site_label_1
_geom_torsion_atom_site_label_2
_geom_torsion_atom_site_label_3
_geom_torsion_atom_site_label_4
_geom_torsion
_geom_torsion_site_symmetry_1
_geom_torsion_site_symmetry_2
_geom_torsion_site_symmetry_3
_geom_torsion_site_symmetry_4
_geom_torsion_publ_flag
Br C20 C21 C22 177.5(2) . . . . ?
F C18 C19 C20 -175.9(3) . . . . ?
O1 C8 C9 C10 -179.5(3) . . . . ?
O1 C8 C13 O2 0.7(4) . . . . ?
O1 C8 C13 C12 -179.9(3) . . . . ?
N1 C2 C3 C4 55.9(3) . . . . ?
N2 C10 C11 C12 -176.7(3) . . . . ?
N2 C10 C11 C16 3.6(4) . . . . ?
N4 C17 C18 F -1.4(5) . . . . ?
N4 C17 C18 C19 -178.8(3) . . . . ?
N4 C17 C22 C21 177.1(3) . . . . ?
C1 N1 C2 C3 -179.5(3) . . . . ?
C1 N1 C6 C5 -178.9(3) . . . . ?
C2 N1 C6 C5 56.4(3) . . . . ?
C2 C3 C4 C5 -57.1(3) . . . . ?
C2 C3 C4 C7 178.1(3) . . . . ?
C3 C4 C5 C6 57.9(3) . . . . ?
C3 C4 C7 O1 179.0(3) . . . . ?
C4 C5 C6 N1 -58.4(3) . . . . ?
C5 C4 C7 O1 56.3(3) . . . . ?
C6 N1 C2 C3 -54.9(3) . . . . ?
C7 O1 C8 C9 -4.9(5) . . . . ?
C7 O1 C8 C13 176.0(3) . . . . ?
C7 C4 C5 C6 -177.3(3) . . . . ?
C8 O1 C7 C4 178.8(3) . . . . ?
C8 C9 C10 N2 178.0(3) . . . . ?
C8 C9 C10 C11 -1.2(5) . . . . ?
C9 C8 C13 O2 -178.4(3) . . . . ?
C9 C8 C13 C12 1.0(5) . . . . ?
C9 C10 C11 C12 2.5(4) . . . . ?
C9 C10 C11 C16 -177.3(3) . . . . ?
C10 N2 C15 N3 -3.0(5) . . . . ?
C10 C11 C12 C13 -2.0(4) . . . . ?
C10 C11 C16 N3 -5.9(4) . . . . ?
C10 C11 C16 N4 173.7(3) . . . . ?
C11 C12 C13 O2 179.6(3) . . . . ?
C11 C12 C13 C8 0.3(5) . . . . ?
C12 C11 C16 N3 174.4(3) . . . . ?
C12 C11 C16 N4 -6.1(4) . . . . ?
C13 C8 C9 C10 -0.5(5) . . . . ?
C14 O2 C13 C8 -178.5(3) . . . . ?
C14 O2 C13 C12 2.2(5) . . . . ?
C15 N2 C10 C9 -178.6(3) . . . . ?
C15 N2 C10 C11 0.5(4) . . . . ?
C15 N3 C16 N4 -175.7(3) . . . . ?
C15 N3 C16 C11 3.8(4) . . . . ?
C16 N3 C15 N2 0.9(6) . . . . ?
C16 N4 C17 C18 -66.9(4) . . . . ?
C16 N4 C17 C22 116.3(3) . . . . ?
C16 C11 C12 C13 177.7(3) . . . . ?
C17 N4 C16 N3 4.0(4) . . . . ?
C17 N4 C16 C11 -175.6(3) . . . . ?
C17 C18 C19 C20 1.5(5) . . . . ?
C18 C17 C22 C21 0.1(5) . . . . ?
C18 C19 C20 Br -179.1(3) . . . . ?
C18 C19 C20 C21 0.5(6) . . . . ?
C19 C20 C21 C22 -2.1(5) . . . . ?
C20 C21 C22 C17 1.8(5) . . . . ?
C22 C17 C18 F 175.6(3) . . . . ?
C22 C17 C18 C19 -1.8(5) . . . . ?
N5 C28 C29 C24 177.8(3) . . . . ?
N5 C28 C29 C30 -0.7(5) . . . . ?
N5 C31 C32 C33 175.4(4) . . . . ?
N5 C31 C36 C35 -173.5(3) . . . . ?
N5 C31 C36 C37 6.5(5) . . . . ?
C23 C24 C25 C26 178.4(5) . . . . ?
C23 C24 C29 C28 -179.2(4) . . . . ?
C23 C24 C29 C30 -0.6(6) . . . . ?
C24 C25 C26 C27 0.9(7) . . . . ?
C25 C24 C29 C28 -0.2(5) . . . . ?
C25 C24 C29 C30 178.4(4) . . . . ?
C25 C26 C27 C28 -0.5(7) . . . . ?
C26 C27 C28 N5 -177.5(4) . . . . ?
C26 C27 C28 C29 -0.2(6) . . . . ?
C27 C28 C29 C24 0.5(6) . . . . ?
C27 C28 C29 C30 -177.9(4) . . . . ?
C28 N5 C31 C32 9.1(6) . . . . ?
C28 N5 C31 C36 -173.7(3) . . . . ?
C29 C24 C25 C26 -0.5(7) . . . . ?
C31 N5 C28 C27 -106.4(5) . . . . ?
C31 N5 C28 C29 76.1(5) . . . . ?
C31 C32 C33 C34 -1.5(6) . . . . ?
C31 C36 C37 O3 -3.2(5) . . . . ?
C31 C36 C37 O4 176.7(3) . . . . ?
C32 C31 C36 C35 3.8(5) . . . . ?
C32 C31 C36 C37 -176.3(3) . . . . ?
C32 C33 C34 C35 3.0(5) . . . . ?
C33 C34 C35 C36 -1.0(5) . . . . ?
C34 C35 C36 C31 -2.4(5) . . . . ?
C34 C35 C36 C37 177.6(3) . . . . ?
C35 C36 C37 O3 176.8(3) . . . . ?
C35 C36 C37 O4 -3.3(4) . . . . ?
C36 C31 C32 C33 -1.9(5) . . . . ?
